data_1515100
loop_
_publ_author_name
'Lu, Zheng'
'Cramer, S. Alan'
'Jenkins, David M.'

_publ_section_title
;
 Exploiting a dimeric silver transmetallating reagent to synthesize
 macrocyclic tetracarbene complexes
;
_journal_issue 10
_journal_name_full 'Chemical Science'
_journal_page_first 3081
_journal_paper_doi 10.1039/c2sc20628e
_journal_volume 3
_journal_year 2012
_chemical_formula_sum 'C72 H64 F6 N8 O8 Ru S4'
_chemical_formula_weight 1512.62
_chemical_name_systematic
;
?
;
_space_group_IT_number 14
_symmetry_cell_setting monoclinic
_symmetry_space_group_name_Hall '-P 2yn'
_symmetry_space_group_name_H-M 'P 1 21/n 1'
_atom_sites_solution_hydrogens geom
_atom_sites_solution_primary direct
_atom_sites_solution_secondary difmap
_audit_creation_method SHELXL-97
_cell_angle_alpha 90.00
_cell_angle_beta 100.907(2)
_cell_angle_gamma 90.00
_cell_formula_units_Z 2
_cell_length_a 12.306(2)
_cell_length_b 18.427(4)
_cell_length_c 16.292(3)
_cell_measurement_temperature 100(2)
_cell_volume 3627.7(12)
_computing_cell_refinement 'Bruker SAINT'
_computing_data_collection 'Bruker APEX2'
_computing_data_reduction 'Bruker SAINT'
_computing_molecular_graphics 'Bruker SHELXTL'
_computing_publication_material 'Bruker SHELXTL'
_computing_structure_refinement 'SHELXL-97 (Sheldrick, 2008)'
_computing_structure_solution 'SHELXS-97 (Sheldrick, 2008)'
_diffrn_ambient_temperature 100(2)
_diffrn_measured_fraction_theta_full 0.999
_diffrn_measured_fraction_theta_max 0.999
_diffrn_measurement_device_type 'Bruker Apex II CCD'
_diffrn_measurement_method '\w scan'
_diffrn_radiation_monochromator graphite
_diffrn_radiation_source 'fine-focus sealed tube'
_diffrn_radiation_type MoK\a
_diffrn_radiation_wavelength 0.71073
_diffrn_reflns_av_R_equivalents 0.0864
_diffrn_reflns_av_sigmaI/netI 0.0732
_diffrn_reflns_limit_h_max 13
_diffrn_reflns_limit_h_min -13
_diffrn_reflns_limit_k_max 20
_diffrn_reflns_limit_k_min -20
_diffrn_reflns_limit_l_max 18
_diffrn_reflns_limit_l_min -18
_diffrn_reflns_number 29065
_diffrn_reflns_theta_full 23.31
_diffrn_reflns_theta_max 23.31
_diffrn_reflns_theta_min 1.69
_exptl_absorpt_coefficient_mu 0.406
_exptl_absorpt_correction_T_max 0.9919
_exptl_absorpt_correction_T_min 0.9644
_exptl_absorpt_correction_type multi-scan
_exptl_absorpt_process_details SADABS
_exptl_crystal_colour 'light yellow'
_exptl_crystal_density_diffrn 1.385
_exptl_crystal_density_method 'not measured'
_exptl_crystal_description plate
_exptl_crystal_F_000 1556
_exptl_crystal_size_max 0.09
_exptl_crystal_size_mid 0.07
_exptl_crystal_size_min 0.02
_platon_squeeze_details ' ?'
_refine_diff_density_max 2.345
_refine_diff_density_min -1.065
_refine_diff_density_rms 0.157
_refine_ls_extinction_method none
_refine_ls_goodness_of_fit_ref 1.249
_refine_ls_hydrogen_treatment constr
_refine_ls_matrix_type full
_refine_ls_number_parameters 434
_refine_ls_number_reflns 5241
_refine_ls_number_restraints 35
_refine_ls_restrained_S_all 1.280
_refine_ls_R_factor_all 0.1459
_refine_ls_R_factor_gt 0.1099
_refine_ls_shift/su_max 0.047
_refine_ls_shift/su_mean 0.003
_refine_ls_structure_factor_coef Fsqd
_refine_ls_weighting_details 'calc w=1/[\s^2^(Fo^2^)+(0.2000P)^2^+0.0000P] where P=(Fo^2^+2Fc^2^)/3'
_refine_ls_weighting_scheme calc
_refine_ls_wR_factor_gt 0.3146
_refine_ls_wR_factor_ref 0.3419
_reflns_number_gt 3250
_reflns_number_total 5241
_reflns_threshold_expression >2sigma(I)
_cod_data_source_file c2sc20628e.txt
_cod_data_source_block 9
_cod_original_cell_volume 3627.8(12)
_cod_original_sg_symbol_H-M 'p 21/n'
_cod_database_code 1515100

loop_
_symmetry_equiv_pos_as_xyz
'x, y, z'
'-x+1/2, y+1/2, -z+1/2'
'-x, -y, -z'
'x-1/2, -y-1/2, z-1/2'

loop_
_atom_site_label
_atom_site_type_symbol
_atom_site_fract_x
_atom_site_fract_y
_atom_site_fract_z
_atom_site_U_iso_or_equiv
_atom_site_adp_type
_atom_site_occupancy
_atom_site_symmetry_multiplicity
_atom_site_calc_flag
_atom_site_refinement_flags
_atom_site_disorder_assembly
_atom_site_disorder_group
Ru1 Ru 0.5000 0.5000 0.0000 0.0462(5) Uani 1 2 d S . .
S1 S 0.4864(3) 0.3846(2) 0.05342(19) 0.0755(11) Uani 1 1 d . . .
N3 N 0.6118(6) 0.5553(5) 0.1745(4) 0.043(2) Uani 1 1 d . . .
N2 N 0.7431(6) 0.5165(5) 0.0923(4) 0.046(2) Uani 1 1 d . . .
N4 N 0.4467(5) 0.5308(4) 0.1791(4) 0.0369(19) Uani 1 1 d . . .
N1 N 0.7403(6) 0.4395(4) -0.0044(4) 0.040(2) Uani 1 1 d . . .
C33 C 0.7093(7) 0.5770(6) 0.1393(5) 0.041(2) Uani 1 1 d . . .
H33A H 0.6905 0.6195 0.1020 0.049 Uiso 1 1 calc R . .
H33B H 0.7708 0.5909 0.1850 0.049 Uiso 1 1 calc R . .
C27 C 0.4440(7) 0.5340(5) 0.3332(5) 0.036(2) Uani 1 1 d . . .
C5 C 0.6029(7) 0.5611(5) 0.2573(5) 0.034(2) Uani 1 1 d . . .
C2 C 0.5177(7) 0.5361(6) 0.1241(5) 0.040(2) Uani 1 1 d . . .
C7 C 0.3256(7) 0.5252(6) 0.1528(5) 0.038(2) Uani 1 1 d . . .
H7A H 0.2899 0.5291 0.2022 0.046 Uiso 1 1 calc R . .
H7B H 0.3060 0.4776 0.1260 0.046 Uiso 1 1 calc R . .
C1 C 0.6738(8) 0.4868(6) 0.0272(6) 0.045(3) Uani 1 1 d . . .
C8 C 0.7160(8) 0.4134(6) -0.0906(5) 0.044(2) Uani 1 1 d . . .
H8A H 0.6590 0.3749 -0.0957 0.053 Uiso 1 1 calc R . .
H8B H 0.7837 0.3919 -0.1049 0.053 Uiso 1 1 calc R . .
C6 C 0.4975(7) 0.5458(5) 0.2618(5) 0.034(2) Uani 1 1 d . . .
C21 C 0.7017(7) 0.5773(6) 0.3272(5) 0.040(2) Uani 1 1 d . . .
C28 C 0.4311(7) 0.5891(6) 0.3890(5) 0.040(2) Uani 1 1 d . . .
H28 H 0.4557 0.6368 0.3798 0.048 Uiso 1 1 calc R . .
C29 C 0.3833(7) 0.5757(6) 0.4572(6) 0.046(3) Uani 1 1 d . . .
H29 H 0.3757 0.6139 0.4948 0.056 Uiso 1 1 calc R . .
C14 C 1.0452(8) 0.4059(6) 0.0433(5) 0.045(2) Uani 1 1 d . . .
H14 H 1.0655 0.4543 0.0591 0.054 Uiso 1 1 calc R . .
C22 C 0.7019(7) 0.6355(6) 0.3759(5) 0.043(2) Uani 1 1 d . . .
H22 H 0.6417 0.6686 0.3662 0.051 Uiso 1 1 calc R . .
C23 C 0.7930(9) 0.6475(6) 0.4422(6) 0.056(3) Uani 1 1 d . . .
H23 H 0.7944 0.6894 0.4764 0.067 Uiso 1 1 calc R . .
C32 C 0.4057(7) 0.4647(5) 0.3469(6) 0.041(2) Uani 1 1 d . . .
H32 H 0.4126 0.4263 0.3093 0.050 Uiso 1 1 calc R . .
C3 C 0.8509(7) 0.4871(5) 0.1051(5) 0.038(2) Uani 1 1 d . . .
C4 C 0.8488(7) 0.4376(5) 0.0456(5) 0.038(2) Uani 1 1 d . . .
C9 C 0.9340(8) 0.3857(6) 0.0300(5) 0.043(3) Uani 1 1 d . . .
C30 C 0.3464(8) 0.5074(6) 0.4712(6) 0.045(3) Uani 1 1 d . . .
H30 H 0.3136 0.4983 0.5185 0.054 Uiso 1 1 calc R . .
C31 C 0.3571(7) 0.4522(6) 0.4167(6) 0.046(3) Uani 1 1 d . . .
H31 H 0.3312 0.4050 0.4264 0.056 Uiso 1 1 calc R . .
C26 C 0.7900(8) 0.5290(6) 0.3401(6) 0.044(2) Uani 1 1 d . . .
H26 H 0.7899 0.4880 0.3046 0.053 Uiso 1 1 calc R . .
C15 C 0.9417(8) 0.5116(5) 0.1729(6) 0.040(2) Uiso 1 1 d . . .
O1 O 0.3779(8) 0.3608(7) 0.0666(7) 0.115(4) Uani 1 1 d . . .
C13 C 1.1276(9) 0.3554(8) 0.0337(7) 0.063(3) Uani 1 1 d . . .
H13 H 1.2030 0.3701 0.0438 0.076 Uiso 1 1 calc R . .
C16 C 0.9768(7) 0.5813(6) 0.1801(5) 0.046(3) Uani 1 1 d . . .
H16 H 0.9411 0.6168 0.1421 0.055 Uiso 1 1 calc R . .
C17 C 1.0649(8) 0.6011(7) 0.2428(6) 0.055(3) Uani 1 1 d . . .
H17 H 1.0882 0.6503 0.2468 0.066 Uiso 1 1 calc R . .
C20 C 0.9946(8) 0.4592(7) 0.2290(5) 0.048(3) Uani 1 1 d . . .
H20 H 0.9704 0.4101 0.2248 0.058 Uiso 1 1 calc R . .
C19 C 1.0840(9) 0.4802(7) 0.2917(7) 0.059(3) Uani 1 1 d . . .
H19 H 1.1210 0.4451 0.3296 0.071 Uiso 1 1 calc R . .
C24 C 0.8786(8) 0.5993(6) 0.4573(6) 0.050(3) Uani 1 1 d . . .
H24 H 0.9377 0.6062 0.5034 0.060 Uiso 1 1 calc R . .
C25 C 0.8786(8) 0.5412(7) 0.4056(7) 0.058(3) Uani 1 1 d . . .
H25 H 0.9397 0.5087 0.4143 0.069 Uiso 1 1 calc R . .
C18 C 1.1186(8) 0.5525(8) 0.2984(6) 0.062(3) Uani 1 1 d . . .
H18 H 1.1783 0.5672 0.3410 0.074 Uiso 1 1 calc R . .
C10 C 0.9085(9) 0.3143(6) 0.0073(6) 0.054(3) Uani 1 1 d . . .
H10 H 0.8335 0.2991 -0.0011 0.065 Uiso 1 1 calc R . .
C12 C 1.1010(10) 0.2861(7) 0.0102(7) 0.070(4) Uani 1 1 d . . .
H12 H 1.1564 0.2521 0.0029 0.084 Uiso 1 1 calc R . .
C11 C 0.9869(10) 0.2660(7) -0.0032(7) 0.067(4) Uani 1 1 d . . .
H11 H 0.9659 0.2178 -0.0197 0.080 Uiso 1 1 calc R . .
C34 C 0.5788(16) 0.3634(11) 0.1492(11) 0.130(7) Uani 1 1 d . . .
H34A H 0.5638 0.3957 0.1936 0.195 Uiso 1 1 calc R . .
H34B H 0.6554 0.3701 0.1419 0.195 Uiso 1 1 calc R . .
H34C H 0.5678 0.3129 0.1645 0.195 Uiso 1 1 calc R . .
C35 C 0.5334(15) 0.3082(11) -0.0014(12) 0.131(7) Uani 1 1 d . . .
H35A H 0.5346 0.2643 0.0327 0.197 Uiso 1 1 calc R . .
H35B H 0.6080 0.3181 -0.0115 0.197 Uiso 1 1 calc R . .
H35C H 0.4827 0.3011 -0.0550 0.197 Uiso 1 1 calc R . .
S2 S 0.8815(7) 0.2941(4) 0.3039(5) 0.050(4) Uiso 0.287(10) 1 d PD A 1
F3 F 0.7181(17) 0.3640(10) 0.3614(13) 0.050(4) Uiso 0.287(10) 1 d PD A 1
F2 F 0.8009(16) 0.2785(10) 0.4420(10) 0.050(4) Uiso 0.287(10) 1 d PD A 1
O4 O 0.8316(15) 0.3226(9) 0.2228(9) 0.026(4) Uiso 0.287(10) 1 d PD A 1
O2 O 0.9017(14) 0.2157(7) 0.3010(11) 0.026(4) Uiso 0.287(10) 1 d PD A 1
O3 O 0.9702(12) 0.3326(8) 0.3555(10) 0.026(4) Uiso 0.287(10) 1 d PD A 1
F4 F 0.6819(14) 0.2536(9) 0.3291(12) 0.050(4) Uiso 0.287(10) 1 d PD A 1
C40 C 0.7683(15) 0.2991(9) 0.3608(11) 0.062(11) Uiso 0.287(10) 1 d PD A 1
C40' C 0.817(3) 0.3190(19) 0.3846(18) 0.34(4) Uiso 0.713(10) 1 d PD A 2
S2' S 0.8089(17) 0.2664(11) 0.2820(12) 0.296(9) Uiso 0.713(10) 1 d PD A 2
O2' O 0.917(2) 0.2299(15) 0.3297(18) 0.213(12) Uiso 0.713(10) 1 d PD A 2
F1' F 0.903(3) 0.3684(15) 0.3834(17) 0.268(13) Uiso 0.713(10) 1 d PD A 2
O3' O 0.7052(15) 0.2275(10) 0.2862(12) 0.131(6) Uiso 0.713(10) 1 d PD A 2
O4' O 0.788(2) 0.3311(14) 0.2287(16) 0.204(12) Uiso 0.713(10) 1 d PD A 2
F2' F 0.867(6) 0.267(3) 0.442(2) 0.56(4) Uiso 0.713(10) 1 d PD A 2
F3' F 0.722(4) 0.358(2) 0.367(3) 0.342(19) Uiso 0.713(10) 1 d PD A 2

loop_
_atom_site_aniso_label
_atom_site_aniso_U_11
_atom_site_aniso_U_22
_atom_site_aniso_U_33
_atom_site_aniso_U_23
_atom_site_aniso_U_13
_atom_site_aniso_U_12
Ru1 0.0196(7) 0.0937(11) 0.0257(7) -0.0127(6) 0.0052(5) -0.0170(6)
S1 0.0434(18) 0.131(3) 0.0543(19) -0.0118(18) 0.0135(15) -0.0082(18)
N3 0.017(4) 0.083(6) 0.031(4) -0.005(4) 0.010(3) -0.015(4)
N2 0.021(4) 0.098(7) 0.020(4) -0.015(4) 0.009(3) -0.019(4)
N4 0.015(4) 0.073(5) 0.021(4) -0.004(4) 0.000(3) 0.000(4)
N1 0.026(4) 0.071(6) 0.018(4) -0.003(4) -0.005(3) -0.013(4)
C33 0.027(5) 0.076(7) 0.022(5) -0.012(4) 0.012(4) -0.025(5)
C27 0.009(4) 0.066(6) 0.029(5) 0.002(5) -0.004(4) -0.005(4)
C5 0.025(5) 0.064(6) 0.014(4) -0.005(4) 0.006(4) -0.015(4)
C2 0.014(5) 0.074(7) 0.032(5) -0.013(5) 0.003(4) -0.011(4)
C7 0.014(4) 0.078(7) 0.021(5) -0.006(4) 0.000(4) -0.003(4)
C1 0.032(6) 0.086(8) 0.018(5) -0.011(5) 0.007(4) -0.019(5)
C8 0.035(6) 0.070(7) 0.024(5) -0.001(4) -0.003(4) 0.000(5)
C6 0.022(5) 0.066(6) 0.011(4) -0.007(4) -0.004(3) -0.008(4)
C21 0.021(5) 0.074(7) 0.023(5) -0.009(5) 0.002(4) -0.017(5)
C28 0.025(5) 0.065(7) 0.027(5) -0.010(4) -0.001(4) -0.012(4)
C29 0.020(5) 0.087(8) 0.030(5) -0.021(5) 0.000(4) -0.010(5)
C14 0.036(6) 0.073(7) 0.022(5) -0.001(4) -0.004(4) -0.004(5)
C22 0.026(5) 0.067(7) 0.031(5) -0.007(5) -0.006(4) -0.009(5)
C23 0.053(7) 0.073(7) 0.036(6) -0.003(5) -0.009(5) -0.020(6)
C32 0.027(5) 0.053(6) 0.040(6) -0.009(5) -0.003(4) -0.005(5)
C3 0.019(5) 0.073(7) 0.021(5) -0.004(4) 0.001(4) -0.013(4)
C4 0.023(5) 0.062(6) 0.024(5) 0.002(5) -0.006(4) -0.009(4)
C9 0.030(5) 0.068(7) 0.025(5) 0.011(5) -0.010(4) -0.010(5)
C30 0.023(5) 0.089(8) 0.021(5) 0.000(5) -0.001(4) 0.004(5)
C31 0.019(5) 0.085(8) 0.037(6) 0.014(6) 0.009(4) 0.005(5)
C26 0.027(5) 0.078(7) 0.027(5) 0.001(5) 0.009(4) -0.002(5)
O1 0.070(7) 0.161(10) 0.123(9) 0.014(8) 0.040(6) 0.001(7)
C13 0.031(6) 0.101(10) 0.053(7) 0.006(7) -0.006(5) 0.010(6)
C16 0.025(5) 0.087(8) 0.025(5) 0.000(5) 0.006(4) -0.009(5)
C17 0.022(5) 0.103(9) 0.041(6) -0.019(6) 0.009(5) -0.024(6)
C20 0.034(6) 0.090(8) 0.022(5) -0.008(5) 0.007(4) -0.005(5)
C19 0.025(6) 0.114(11) 0.037(6) -0.011(6) 0.002(5) 0.015(6)
C24 0.023(5) 0.101(9) 0.022(5) -0.011(5) -0.008(4) 0.000(5)
C25 0.019(5) 0.106(9) 0.048(7) 0.009(7) 0.007(5) -0.004(5)
C18 0.023(6) 0.134(12) 0.028(6) -0.018(7) 0.000(5) -0.007(7)
C10 0.050(7) 0.063(8) 0.040(6) 0.010(5) -0.016(5) 0.001(6)
C12 0.065(9) 0.078(9) 0.054(7) -0.007(6) -0.022(6) 0.025(7)
C11 0.065(9) 0.058(7) 0.062(8) 0.005(6) -0.029(6) -0.002(6)
C34 0.134(16) 0.150(16) 0.113(14) 0.045(12) 0.041(12) 0.041(13)
C35 0.103(13) 0.167(18) 0.141(17) 0.014(13) 0.068(13) -0.005(13)

loop_
_atom_type_symbol
_atom_type_description
_atom_type_scat_dispersion_real
_atom_type_scat_dispersion_imag
_atom_type_scat_source
C C 0.0033 0.0016 'International Tables Vol C Tables 4.2.6.8 and 6.1.1.4'
H H 0.0000 0.0000 'International Tables Vol C Tables 4.2.6.8 and 6.1.1.4'
N N 0.0061 0.0033 'International Tables Vol C Tables 4.2.6.8 and 6.1.1.4'
O O 0.0106 0.0060 'International Tables Vol C Tables 4.2.6.8 and 6.1.1.4'
F F 0.0171 0.0103 'International Tables Vol C Tables 4.2.6.8 and 6.1.1.4'
S S 0.1246 0.1234 'International Tables Vol C Tables 4.2.6.8 and 6.1.1.4'
Ru Ru -1.2594 0.8363 'International Tables Vol C Tables 4.2.6.8 and 6.1.1.4'

loop_
_geom_angle_atom_site_label_1
_geom_angle_atom_site_label_2
_geom_angle_atom_site_label_3
_geom_angle
_geom_angle_site_symmetry_1
_geom_angle_site_symmetry_3
C2 Ru1 C2 180.0(5) 3_665 .
C2 Ru1 C1 94.7(3) 3_665 .
C2 Ru1 C1 85.3(3) . .
C2 Ru1 C1 85.3(3) 3_665 3_665
C2 Ru1 C1 94.7(3) . 3_665
C1 Ru1 C1 180.0 . 3_665
C2 Ru1 S1 86.0(3) 3_665 3_665
C2 Ru1 S1 94.0(3) . 3_665
C1 Ru1 S1 92.4(3) . 3_665
C1 Ru1 S1 87.6(3) 3_665 3_665
C2 Ru1 S1 94.0(3) 3_665 .
C2 Ru1 S1 86.0(3) . .
C1 Ru1 S1 87.6(3) . .
C1 Ru1 S1 92.4(3) 3_665 .
S1 Ru1 S1 180.00(17) 3_665 .
O1 S1 C34 104.7(8) . .
O1 S1 C35 103.0(8) . .
C34 S1 C35 92.9(9) . .
O1 S1 Ru1 117.7(5) . .
C34 S1 Ru1 116.6(7) . .
C35 S1 Ru1 118.3(6) . .
C2 N3 C5 113.7(7) . .
C2 N3 C33 120.4(7) . .
C5 N3 C33 125.4(7) . .
C1 N2 C3 113.5(8) . .
C1 N2 C33 121.6(8) . .
C3 N2 C33 124.7(7) . .
C2 N4 C6 113.1(7) . .
C2 N4 C7 123.4(7) . .
C6 N4 C7 122.4(7) . .
C1 N1 C4 111.4(7) . .
C1 N1 C8 123.1(8) . .
C4 N1 C8 122.7(8) . .
N2 C33 N3 109.3(7) . .
N2 C33 H33A 109.8 . .
N3 C33 H33A 109.8 . .
N2 C33 H33B 109.8 . .
N3 C33 H33B 109.8 . .
H33A C33 H33B 108.3 . .
C28 C27 C32 118.7(8) . .
C28 C27 C6 122.5(9) . .
C32 C27 C6 118.8(8) . .
C6 C5 N3 107.2(7) . .
C6 C5 C21 129.7(7) . .
N3 C5 C21 123.0(7) . .
N3 C2 N4 101.7(7) . .
N3 C2 Ru1 126.6(6) . .
N4 C2 Ru1 130.2(6) . .
N4 C7 C8 109.4(8) . 3_665
N4 C7 H7A 109.8 . .
C8 C7 H7A 109.8 3_665 .
N4 C7 H7B 109.8 . .
C8 C7 H7B 109.8 3_665 .
H7A C7 H7B 108.2 . .
N2 C1 N1 102.8(8) . .
N2 C1 Ru1 125.7(7) . .
N1 C1 Ru1 130.7(6) . .
N1 C8 C7 111.9(8) . 3_665
N1 C8 H8A 109.2 . .
C7 C8 H8A 109.2 3_665 .
N1 C8 H8B 109.2 . .
C7 C8 H8B 109.2 3_665 .
H8A C8 H8B 107.9 . .
C5 C6 N4 104.3(7) . .
C5 C6 C27 131.5(7) . .
N4 C6 C27 123.5(7) . .
C22 C21 C26 120.8(8) . .
C22 C21 C5 120.8(9) . .
C26 C21 C5 118.5(9) . .
C29 C28 C27 121.0(9) . .
C29 C28 H28 119.5 . .
C27 C28 H28 119.5 . .
C30 C29 C28 120.4(9) . .
C30 C29 H29 119.8 . .
C28 C29 H29 119.8 . .
C9 C14 C13 120.9(10) . .
C9 C14 H14 119.6 . .
C13 C14 H14 119.6 . .
C21 C22 C23 119.4(10) . .
C21 C22 H22 120.3 . .
C23 C22 H22 120.3 . .
C24 C23 C22 120.4(10) . .
C24 C23 H23 119.8 . .
C22 C23 H23 119.8 . .
C27 C32 C31 119.3(9) . .
C27 C32 H32 120.3 . .
C31 C32 H32 120.3 . .
C4 C3 N2 105.5(7) . .
C4 C3 C15 131.3(9) . .
N2 C3 C15 123.2(8) . .
C3 C4 N1 106.7(8) . .
C3 C4 C9 130.9(8) . .
N1 C4 C9 122.4(8) . .
C10 C9 C14 117.4(10) . .
C10 C9 C4 121.9(9) . .
C14 C9 C4 120.5(9) . .
C29 C30 C31 119.8(9) . .
C29 C30 H30 120.1 . .
C31 C30 H30 120.1 . .
C30 C31 C32 120.8(10) . .
C30 C31 H31 119.6 . .
C32 C31 H31 119.6 . .
C21 C26 C25 119.3(10) . .
C21 C26 H26 120.4 . .
C25 C26 H26 120.4 . .
C16 C15 C20 119.7(9) . .
C16 C15 C3 122.4(9) . .
C20 C15 C3 117.9(9) . .
C12 C13 C14 120.9(11) . .
C12 C13 H13 119.5 . .
C14 C13 H13 119.5 . .
C15 C16 C17 120.3(10) . .
C15 C16 H16 119.9 . .
C17 C16 H16 119.9 . .
C18 C17 C16 122.2(11) . .
C18 C17 H17 118.9 . .
C16 C17 H17 118.9 . .
C15 C20 C19 119.1(11) . .
C15 C20 H20 120.5 . .
C19 C20 H20 120.5 . .
C18 C19 C20 120.4(11) . .
C18 C19 H19 119.8 . .
C20 C19 H19 119.8 . .
C23 C24 C25 119.4(9) . .
C23 C24 H24 120.3 . .
C25 C24 H24 120.3 . .
C24 C25 C26 120.6(10) . .
C24 C25 H25 119.7 . .
C26 C25 H25 119.7 . .
C17 C18 C19 118.4(10) . .
C17 C18 H18 120.8 . .
C19 C18 H18 120.8 . .
C11 C10 C9 122.0(11) . .
C11 C10 H10 119.0 . .
C9 C10 H10 119.0 . .
C13 C12 C11 117.7(11) . .
C13 C12 H12 121.1 . .
C11 C12 H12 121.1 . .
C10 C11 C12 121.0(11) . .
C10 C11 H11 119.5 . .
C12 C11 H11 119.5 . .
S1 C34 H34A 109.5 . .
S1 C34 H34B 109.5 . .
H34A C34 H34B 109.5 . .
S1 C34 H34C 109.5 . .
H34A C34 H34C 109.5 . .
H34B C34 H34C 109.5 . .
S1 C35 H35A 109.5 . .
S1 C35 H35B 109.5 . .
H35A C35 H35B 109.5 . .
S1 C35 H35C 109.5 . .
H35A C35 H35C 109.5 . .
H35B C35 H35C 109.5 . .
O3 S2 O4 120.0(9) . .
O3 S2 O2 113.1(9) . .
O4 S2 O2 111.9(9) . .
O3 S2 C40 104.4(8) . .
O4 S2 C40 102.3(9) . .
O2 S2 C40 102.6(8) . .
F3 C40 F2 107.0(16) . .
F3 C40 F4 102.7(16) . .
F2 C40 F4 105.0(16) . .
F3 C40 S2 116.5(14) . .
F2 C40 S2 111.6(13) . .
F4 C40 S2 113.0(13) . .
F3' C40' F1' 106(4) . .
F3' C40' F2' 139(5) . .
F1' C40' F2' 103(4) . .
F3' C40' S2' 101(2) . .
F1' C40' S2' 103.6(19) . .
F2' C40' S2' 101(2) . .
O4' S2' O3' 111(2) . .
O4' S2' O2' 133(2) . .
O3' S2' O2' 116(2) . .
O4' S2' C40' 94.6(16) . .
O3' S2' C40' 96.3(14) . .
O2' S2' C40' 83.3(14) . .

loop_
_geom_bond_atom_site_label_1
_geom_bond_atom_site_label_2
_geom_bond_distance
_geom_bond_site_symmetry_2
Ru1 C2 2.100(9) 3_665
Ru1 C2 2.100(9) .
Ru1 C1 2.114(10) .
Ru1 C1 2.114(10) 3_665
Ru1 S1 2.316(4) 3_665
Ru1 S1 2.316(4) .
S1 O1 1.459(10) .
S1 C34 1.792(17) .
S1 C35 1.819(19) .
N3 C2 1.334(11) .
N3 C5 1.377(10) .
N3 C33 1.480(10) .
N2 C1 1.345(12) .
N2 C3 1.412(12) .
N2 C33 1.458(12) .
N4 C2 1.368(11) .
N4 C6 1.402(10) .
N4 C7 1.474(10) .
N1 C1 1.361(12) .
N1 C4 1.427(11) .
N1 C8 1.461(11) .
C33 H33A 0.9900 .
C33 H33B 0.9900 .
C27 C28 1.393(13) .
C27 C32 1.394(14) .
C27 C6 1.457(12) .
C5 C6 1.342(11) .
C5 C21 1.530(12) .
C7 C8 1.539(13) 3_665
C7 H7A 0.9900 .
C7 H7B 0.9900 .
C8 C7 1.539(13) 3_665
C8 H8A 0.9900 .
C8 H8B 0.9900 .
C21 C22 1.334(13) .
C21 C26 1.390(14) .
C28 C29 1.374(13) .
C28 H28 0.9500 .
C29 C30 1.371(14) .
C29 H29 0.9500 .
C14 C9 1.395(13) .
C14 C13 1.407(15) .
C14 H14 0.9500 .
C22 C23 1.420(13) .
C22 H22 0.9500 .
C23 C24 1.364(15) .
C23 H23 0.9500 .
C32 C31 1.400(13) .
C32 H32 0.9500 .
C3 C4 1.328(13) .
C3 C15 1.484(13) .
C4 C9 1.477(14) .
C9 C10 1.385(14) .
C30 C31 1.373(14) .
C30 H30 0.9500 .
C31 H31 0.9500 .
C26 C25 1.392(14) .
C26 H26 0.9500 .
C15 C16 1.353(13) .
C15 C20 1.403(14) .
C13 C12 1.355(17) .
C13 H13 0.9500 .
C16 C17 1.392(13) .
C16 H16 0.9500 .
C17 C18 1.353(16) .
C17 H17 0.9500 .
C20 C19 1.406(14) .
C20 H20 0.9500 .
C19 C18 1.396(17) .
C19 H19 0.9500 .
C24 C25 1.363(15) .
C24 H24 0.9500 .
C25 H25 0.9500 .
C18 H18 0.9500 .
C10 C11 1.348(15) .
C10 H10 0.9500 .
C12 C11 1.429(16) .
C12 H12 0.9500 .
C11 H11 0.9500 .
C34 H34A 0.9800 .
C34 H34B 0.9800 .
C34 H34C 0.9800 .
C35 H35A 0.9800 .
C35 H35B 0.9800 .
C35 H35C 0.9800 .
S2 O3 1.433(13) .
S2 O4 1.447(14) .
S2 O2 1.468(12) .
S2 C40 1.816(18) .
F3 C40 1.347(16) .
F2 C40 1.363(16) .
F4 C40 1.375(16) .
C40' F3' 1.36(2) .
C40' F1' 1.39(2) .
C40' F2' 1.39(2) .
C40' S2' 1.917(19) .
S2' O4' 1.470(17) .
S2' O3' 1.476(17) .
S2' O2' 1.563(18) .

loop_
_platon_squeeze_void_nr
_platon_squeeze_void_average_x
_platon_squeeze_void_average_y
_platon_squeeze_void_average_z
_platon_squeeze_void_volume
_platon_squeeze_void_count_electrons
1 0.246 0.765 0.255 131.3 29.3
2 -0.246 0.235 0.745 131.2 29.1
3 0.254 0.265 0.245 131.6 29.5
4 0.133 0.583 0.488 7.1 0.1
5 0.366 0.083 0.012 6.9 -0.1
6 0.746 0.735 0.755 131.0 28.7
7 0.633 0.917 0.988 7.4 0.2
8 0.866 0.417 0.512 7.2 -0.1
